data_4341510
loop_
_publ_author_name
'Kumar, Dheeraj'
'Singh, Nem'
'Elias, Anil J.'
'Malik, Pauline'
'Allen, Christopher W.'

_publ_section_title
;
 Reactions of alkyne- and butadiyne-derived fluorinated cyclophosphazenes
 with diiron and dimolybdenum carbonyls.
;
_journal_issue 19
_journal_name_full 'Inorganic chemistry'
_journal_page_first 10674
_journal_page_last 10684
_journal_paper_doi 10.1021/ic501821v
_journal_volume 53
_journal_year 2014
_chemical_formula_moiety 'C27 H15 F15 Fe N9 O3 P9'
_chemical_formula_sum 'C27 H15 F15 Fe N9 O3 P9'
_chemical_formula_weight 1133.06
_chemical_name_systematic
; 
 ? 
;
_space_group_IT_number 19
_symmetry_cell_setting orthorhombic
_symmetry_space_group_name_Hall 'P 2ac 2ab'
_symmetry_space_group_name_H-M 'P 21 21 21'
_atom_sites_solution_hydrogens geom
_atom_sites_solution_primary direct
_atom_sites_solution_secondary difmap
_audit_creation_method SHELXL-97
_cell_angle_alpha 90.00
_cell_angle_beta 90.00
_cell_angle_gamma 90.00
_cell_formula_units_Z 4
_cell_length_a 14.063(3)
_cell_length_b 15.562(3)
_cell_length_c 19.314(4)
_cell_measurement_temperature 298(2)
_cell_volume 4226.8(15)
_computing_cell_refinement 'Bruker SMART'
_computing_data_collection 'Bruker SMART'
_computing_data_reduction 'Bruker SAINT'
_computing_molecular_graphics 'Bruker SHELXTL'
_computing_publication_material 'Bruker SHELXTL'
_computing_structure_refinement 'SHELXL-97 (Sheldrick, 1997)'
_computing_structure_solution 'SHELXS-97 (Sheldrick, 1990)'
_diffrn_ambient_temperature 298(2)
_diffrn_measured_fraction_theta_full 1.000
_diffrn_measured_fraction_theta_max 1.000
_diffrn_measurement_device_type 'CCD area detector'
_diffrn_measurement_method 'phi and omega scans'
_diffrn_radiation_monochromator graphite
_diffrn_radiation_source 'fine-focus sealed tube'
_diffrn_radiation_type MoK\a
_diffrn_radiation_wavelength 0.71073
_diffrn_reflns_av_R_equivalents 0.0772
_diffrn_reflns_av_sigmaI/netI 0.0591
_diffrn_reflns_limit_h_max 16
_diffrn_reflns_limit_h_min -16
_diffrn_reflns_limit_k_max 18
_diffrn_reflns_limit_k_min -18
_diffrn_reflns_limit_l_max 22
_diffrn_reflns_limit_l_min -22
_diffrn_reflns_number 40807
_diffrn_reflns_theta_full 25.00
_diffrn_reflns_theta_max 25.00
_diffrn_reflns_theta_min 1.68
_exptl_absorpt_coefficient_mu 0.809
_exptl_absorpt_correction_T_max 0.919
_exptl_absorpt_correction_T_min 0.875
_exptl_absorpt_correction_type multi-scan
_exptl_absorpt_process_details '(SADABS; Bruker, 2000)'
_exptl_crystal_colour yellow
_exptl_crystal_density_diffrn 1.781
_exptl_crystal_density_method 'not measured'
_exptl_crystal_description block
_exptl_crystal_F_000 2240
_exptl_crystal_size_max 0.165
_exptl_crystal_size_mid 0.147
_exptl_crystal_size_min 0.105
_refine_diff_density_max 0.511
_refine_diff_density_min -0.360
_refine_diff_density_rms 0.080
_refine_ls_abs_structure_details 'Flack H D (1983), Acta Cryst. A39, 876-881'
_refine_ls_abs_structure_Flack 0.05(3)
_refine_ls_extinction_method none
_refine_ls_goodness_of_fit_ref 1.173
_refine_ls_hydrogen_treatment constr
_refine_ls_matrix_type full
_refine_ls_number_parameters 577
_refine_ls_number_reflns 7449
_refine_ls_number_restraints 0
_refine_ls_restrained_S_all 1.173
_refine_ls_R_factor_all 0.0810
_refine_ls_R_factor_gt 0.0713
_refine_ls_shift/su_max 0.001
_refine_ls_shift/su_mean 0.000
_refine_ls_structure_factor_coef Fsqd
_refine_ls_weighting_details 'calc w=1/[\s^2^(Fo^2^)+(0.0498P)^2^+5.1896P] where P=(Fo^2^+2Fc^2^)/3'
_refine_ls_weighting_scheme calc
_refine_ls_wR_factor_gt 0.1372
_refine_ls_wR_factor_ref 0.1412
_reflns_number_gt 6678
_reflns_number_total 7451
_reflns_threshold_expression >2sigma(I)
_cod_data_source_file ic501821v_si_002.cif
_cod_data_source_block 3
_cod_original_sg_symbol_Hall P2ac2ab
_cod_original_sg_symbol_H-M P212121
_cod_database_code 4341510

loop_
_symmetry_equiv_pos_as_xyz
'x, y, z'
'-x+1/2, -y, z+1/2'
'-x, y+1/2, -z+1/2'
'x+1/2, -y+1/2, -z'

loop_
_atom_site_label
_atom_site_type_symbol
_atom_site_fract_x
_atom_site_fract_y
_atom_site_fract_z
_atom_site_U_iso_or_equiv
_atom_site_adp_type
_atom_site_occupancy
_atom_site_symmetry_multiplicity
_atom_site_calc_flag
_atom_site_refinement_flags
Fe1 Fe 0.39086(6) 0.50852(5) -0.00257(5) 0.0296(2) Uani 1 1 d .
N1 N 0.3963(4) 0.6970(3) 0.1911(3) 0.0465(15) Uani 1 1 d .
N2 N 0.4837(5) 0.6126(5) 0.2964(3) 0.073(2) Uani 1 1 d .
N3 N 0.4017(4) 0.5254(3) 0.1932(3) 0.0462(15) Uani 1 1 d .
N4 N 0.4113(4) 0.7427(4) -0.1612(3) 0.0479(15) Uani 1 1 d .
N5 N 0.4845(6) 0.6829(5) -0.2791(3) 0.074(2) Uani 1 1 d .
N6 N 0.4014(5) 0.5752(3) -0.1892(3) 0.0553(17) Uani 1 1 d .
N7 N 0.0768(4) 0.4100(4) -0.0261(3) 0.0538(17) Uani 1 1 d .
N8 N 0.0711(6) 0.2561(5) 0.0315(5) 0.091(3) Uani 1 1 d .
N9 N 0.2401(4) 0.3302(3) 0.0061(4) 0.0525(16) Uani 1 1 d .
P1 P 0.36940(12) 0.60937(11) 0.15604(8) 0.0342(4) Uani 1 1 d .
P2 P 0.45549(17) 0.52660(15) 0.26396(11) 0.0607(6) Uani 1 1 d .
P3 P 0.45113(18) 0.69955(15) 0.26236(11) 0.0611(6) Uani 1 1 d .
P4 P 0.37559(13) 0.65070(11) -0.13899(9) 0.0350(4) Uani 1 1 d .
P5 P 0.4488(2) 0.59099(17) -0.26041(12) 0.0730(7) Uani 1 1 d .
P6 P 0.46248(17) 0.75951(15) -0.23094(11) 0.0601(6) Uani 1 1 d .
P7 P 0.18851(13) 0.41033(11) -0.03106(10) 0.0383(4) Uani 1 1 d .
P8 P 0.18263(19) 0.25430(15) 0.03512(15) 0.0738(7) Uani 1 1 d .
P9 P 0.01801(15) 0.33485(15) 0.00389(14) 0.0633(6) Uani 1 1 d .
O1 O 0.2560(3) 0.6535(2) 0.0105(2) 0.0324(10) Uani 1 1 d .
O2 O 0.4121(5) 0.3690(3) 0.0972(3) 0.0716(18) Uani 1 1 d .
O3 O 0.4262(4) 0.3888(3) -0.1171(3) 0.0604(15) Uani 1 1 d .
F1 F 0.2607(3) 0.6088(3) 0.1492(2) 0.0549(11) Uani 1 1 d .
F2 F 0.3989(4) 0.4738(3) 0.3158(2) 0.0918(18) Uani 1 1 d .
F3 F 0.5426(4) 0.4689(4) 0.2587(3) 0.107(2) Uani 1 1 d .
F4 F 0.3964(4) 0.7521(3) 0.3142(2) 0.0941(17) Uani 1 1 d .
F5 F 0.5369(4) 0.7584(4) 0.2557(3) 0.0951(18) Uani 1 1 d .
F6 F 0.2664(3) 0.6562(3) -0.1328(2) 0.0562(11) Uani 1 1 d .
F7 F 0.3812(5) 0.5597(4) -0.3180(3) 0.117(2) Uani 1 1 d .
F8 F 0.5277(6) 0.5272(5) -0.2712(4) 0.139(3) Uani 1 1 d .
F9 F 0.4081(4) 0.8287(3) -0.2711(2) 0.0814(15) Uani 1 1 d .
F10 F 0.5535(4) 0.8097(4) -0.2176(3) 0.0998(19) Uani 1 1 d .
F11 F 0.2130(3) 0.4017(3) -0.1084(2) 0.0595(12) Uani 1 1 d .
F12 F 0.2170(4) 0.1711(3) 0.0040(4) 0.119(2) Uani 1 1 d .
F13 F 0.2154(5) 0.2362(5) 0.1073(4) 0.127(3) Uani 1 1 d .
F14 F -0.0513(4) 0.3695(4) 0.0585(3) 0.0980(19) Uani 1 1 d .
F15 F -0.0556(4) 0.3057(3) -0.0485(3) 0.0907(17) Uani 1 1 d .
C1 C 0.3508(4) 0.6337(3) 0.0098(3) 0.0263(13) Uani 1 1 d .
C2 C 0.4058(4) 0.6095(4) 0.0675(3) 0.0284(14) Uani 1 1 d .
C3 C 0.4999(4) 0.5859(4) 0.0430(3) 0.0286(14) Uani 1 1 d .
C4 C 0.5009(4) 0.5971(4) -0.0295(3) 0.0324(15) Uani 1 1 d .
C5 C 0.4087(5) 0.6261(4) -0.0520(3) 0.0321(15) Uani 1 1 d .
C6 C 0.3997(5) 0.4222(4) 0.0583(4) 0.0414(17) Uani 1 1 d .
C7 C 0.4122(5) 0.4356(4) -0.0746(4) 0.0435(18) Uani 1 1 d .
C8 C 0.2475(4) 0.5045(4) -0.0085(3) 0.0304(13) Uani 1 1 d .
C9 C 0.2015(4) 0.5794(4) -0.0006(3) 0.0318(13) Uani 1 1 d .
C10 C 0.0986(4) 0.6004(4) 0.0017(3) 0.0325(13) Uani 1 1 d .
C11 C 0.0415(5) 0.5790(5) 0.0565(4) 0.0496(19) Uani 1 1 d .
H11 H 0.0689 0.5523 0.0946 0.059 Uiso 1 1 calc R
C12 C -0.0549(6) 0.5952(6) 0.0575(5) 0.063(2) Uani 1 1 d .
H12 H -0.0914 0.5797 0.0957 0.075 Uiso 1 1 calc R
C13 C -0.0958(5) 0.6338(5) 0.0022(5) 0.058(2) Uani 1 1 d .
H13 H -0.1608 0.6445 0.0019 0.070 Uiso 1 1 calc R
C14 C -0.0411(6) 0.6571(5) -0.0530(4) 0.062(2) Uani 1 1 d .
H14 H -0.0695 0.6842 -0.0907 0.075 Uiso 1 1 calc R
C15 C 0.0559(5) 0.6413(4) -0.0543(4) 0.0439(17) Uani 1 1 d .
H15 H 0.0921 0.6578 -0.0924 0.053 Uiso 1 1 calc R
C16 C 0.5870(4) 0.5897(4) -0.0746(3) 0.0314(15) Uani 1 1 d .
C17 C 0.6250(5) 0.6657(5) -0.0990(4) 0.0517(19) Uani 1 1 d .
H17 H 0.5979 0.7180 -0.0866 0.062 Uiso 1 1 calc R
C18 C 0.7039(6) 0.6638(7) -0.1420(4) 0.070(3) Uani 1 1 d .
H18 H 0.7282 0.7145 -0.1603 0.084 Uiso 1 1 calc R
C19 C 0.7460(6) 0.5865(7) -0.1574(5) 0.066(2) Uani 1 1 d .
H19 H 0.7995 0.5850 -0.1857 0.079 Uiso 1 1 calc R
C20 C 0.7100(6) 0.5123(6) -0.1315(5) 0.067(2) Uani 1 1 d .
H20 H 0.7395 0.4603 -0.1416 0.080 Uiso 1 1 calc R
C21 C 0.6309(6) 0.5135(5) -0.0908(4) 0.056(2) Uani 1 1 d .
H21 H 0.6064 0.4622 -0.0739 0.068 Uiso 1 1 calc R
C22 C 0.5833(5) 0.5656(4) 0.0872(4) 0.0375(16) Uani 1 1 d .
C23 C 0.6223(5) 0.6314(5) 0.1272(4) 0.0506(19) Uani 1 1 d .
H23 H 0.5959 0.6862 0.1256 0.061 Uiso 1 1 calc R
C24 C 0.6987(6) 0.6161(6) 0.1685(5) 0.070(3) Uani 1 1 d .
H24 H 0.7229 0.6596 0.1964 0.084 Uiso 1 1 calc R
C25 C 0.7403(6) 0.5363(7) 0.1690(5) 0.072(3) Uani 1 1 d .
H25 H 0.7941 0.5267 0.1960 0.086 Uiso 1 1 calc R
C26 C 0.7042(6) 0.4724(6) 0.1312(5) 0.066(2) Uani 1 1 d .
H26 H 0.7311 0.4179 0.1335 0.079 Uiso 1 1 calc R
C27 C 0.6267(5) 0.4868(5) 0.0883(4) 0.055(2) Uani 1 1 d .
H27 H 0.6042 0.4429 0.0601 0.066 Uiso 1 1 calc R

loop_
_atom_site_aniso_label
_atom_site_aniso_U_11
_atom_site_aniso_U_22
_atom_site_aniso_U_33
_atom_site_aniso_U_23
_atom_site_aniso_U_13
_atom_site_aniso_U_12
Fe1 0.0294(4) 0.0216(4) 0.0379(5) -0.0018(4) -0.0013(4) 0.0026(4)
N1 0.058(4) 0.044(3) 0.038(3) -0.004(3) 0.004(3) 0.001(3)
N2 0.080(5) 0.101(6) 0.036(4) 0.018(4) -0.009(3) -0.003(5)
N3 0.057(4) 0.038(3) 0.044(3) 0.007(3) 0.010(3) 0.008(3)
N4 0.064(4) 0.041(3) 0.039(3) -0.002(3) 0.004(3) -0.004(3)
N5 0.089(6) 0.083(5) 0.051(4) 0.006(4) 0.029(4) 0.005(5)
N6 0.081(5) 0.034(3) 0.050(4) -0.012(3) -0.003(4) -0.005(3)
N7 0.039(3) 0.047(4) 0.075(5) -0.007(3) -0.012(3) -0.010(3)
N8 0.083(6) 0.063(5) 0.128(8) 0.028(5) 0.011(5) -0.016(4)
N9 0.040(3) 0.031(3) 0.087(5) 0.006(3) 0.001(4) -0.007(2)
P1 0.0349(10) 0.0344(9) 0.0334(9) 0.0028(7) 0.0017(7) 0.0027(8)
P2 0.0637(14) 0.0702(15) 0.0481(12) 0.0203(11) 0.0023(11) 0.0190(12)
P3 0.0781(16) 0.0698(15) 0.0353(11) -0.0091(11) -0.0026(11) -0.0113(13)
P4 0.0362(10) 0.0360(9) 0.0328(9) -0.0008(7) 0.0005(8) -0.0008(8)
P5 0.103(2) 0.0724(16) 0.0433(12) -0.0194(12) 0.0051(13) 0.0289(15)
P6 0.0720(15) 0.0652(14) 0.0430(12) 0.0125(11) 0.0106(11) -0.0052(12)
P7 0.0372(10) 0.0310(9) 0.0467(10) -0.0049(8) -0.0027(8) -0.0083(8)
P8 0.0700(16) 0.0419(12) 0.109(2) 0.0182(13) -0.0032(15) -0.0147(12)
P9 0.0455(11) 0.0657(14) 0.0787(16) -0.0097(14) 0.0094(13) -0.0231(10)
O1 0.026(2) 0.024(2) 0.047(3) -0.003(2) -0.003(2) 0.0040(17)
O2 0.116(5) 0.035(3) 0.063(4) 0.012(3) -0.029(4) 0.005(3)
O3 0.071(4) 0.050(3) 0.060(3) -0.033(3) 0.004(3) 0.003(3)
F1 0.037(2) 0.074(3) 0.054(2) -0.003(2) 0.0035(19) 0.000(2)
F2 0.130(5) 0.085(4) 0.060(3) 0.036(3) 0.019(3) 0.014(3)
F3 0.095(4) 0.132(5) 0.095(4) 0.028(4) -0.008(3) 0.063(4)
F4 0.138(5) 0.092(4) 0.052(3) -0.030(3) 0.008(3) 0.000(4)
F5 0.103(4) 0.104(4) 0.078(4) -0.004(3) -0.016(3) -0.037(4)
F6 0.040(2) 0.079(3) 0.049(2) 0.015(2) -0.0056(19) 0.002(2)
F7 0.173(6) 0.117(5) 0.060(3) -0.037(3) -0.014(4) 0.015(5)
F8 0.172(7) 0.130(6) 0.114(5) -0.025(5) 0.039(5) 0.080(5)
F9 0.110(4) 0.074(3) 0.060(3) 0.031(3) 0.004(3) 0.005(3)
F10 0.083(4) 0.109(4) 0.107(5) 0.039(4) 0.013(3) -0.032(4)
F11 0.057(3) 0.068(3) 0.054(3) -0.021(2) -0.005(2) -0.016(2)
F12 0.111(4) 0.031(3) 0.215(7) 0.007(4) -0.010(5) -0.012(3)
F13 0.124(5) 0.125(5) 0.132(6) 0.073(5) -0.016(4) -0.021(4)
F14 0.069(4) 0.129(5) 0.097(4) -0.003(4) 0.033(3) -0.007(3)
F15 0.064(3) 0.087(4) 0.121(4) -0.017(3) -0.016(3) -0.037(3)
C1 0.029(3) 0.014(3) 0.036(3) -0.003(3) -0.001(3) -0.002(2)
C2 0.033(4) 0.022(3) 0.031(3) -0.007(3) 0.001(3) 0.000(3)
C3 0.028(4) 0.022(3) 0.036(4) -0.007(3) -0.001(3) -0.008(3)
C4 0.030(4) 0.025(3) 0.042(4) -0.003(3) -0.006(3) -0.003(3)
C5 0.037(4) 0.019(3) 0.040(4) 0.006(3) 0.000(3) -0.005(3)
C6 0.044(4) 0.038(4) 0.042(4) -0.013(3) 0.000(3) 0.004(3)
C7 0.044(5) 0.031(4) 0.056(5) 0.006(3) -0.006(4) 0.000(3)
C8 0.028(3) 0.025(3) 0.037(3) -0.001(3) -0.002(3) 0.000(2)
C9 0.038(3) 0.033(3) 0.025(3) 0.005(3) 0.008(3) -0.004(3)
C10 0.032(3) 0.031(3) 0.035(3) 0.003(3) 0.004(3) 0.000(3)
C11 0.054(5) 0.052(5) 0.043(4) 0.018(3) -0.001(4) 0.010(4)
C12 0.041(5) 0.077(6) 0.070(6) 0.008(5) 0.019(4) 0.007(4)
C13 0.033(4) 0.070(5) 0.071(5) -0.012(5) -0.006(5) 0.009(4)
C14 0.059(6) 0.066(5) 0.061(5) 0.011(4) -0.020(5) 0.015(5)
C15 0.034(4) 0.045(4) 0.053(4) 0.001(3) 0.001(3) -0.001(3)
C16 0.034(4) 0.035(4) 0.025(3) -0.003(3) 0.002(3) -0.002(3)
C17 0.045(5) 0.046(4) 0.064(5) -0.010(4) 0.012(4) -0.004(4)
C18 0.051(5) 0.092(7) 0.066(6) 0.000(5) 0.019(4) -0.030(5)
C19 0.036(5) 0.093(7) 0.069(6) -0.012(5) 0.013(4) -0.001(5)
C20 0.056(5) 0.064(6) 0.080(6) -0.019(5) 0.027(5) 0.007(5)
C21 0.062(5) 0.042(4) 0.065(5) -0.012(4) 0.018(4) 0.005(4)
C22 0.029(4) 0.035(4) 0.049(4) 0.001(3) 0.007(3) -0.007(3)
C23 0.028(4) 0.055(5) 0.068(5) -0.001(4) -0.006(4) -0.003(4)
C24 0.048(5) 0.087(7) 0.075(6) 0.002(5) -0.013(5) -0.027(5)
C25 0.045(5) 0.096(8) 0.073(6) 0.026(6) -0.016(5) -0.002(5)
C26 0.040(5) 0.070(6) 0.088(6) 0.009(5) -0.006(5) 0.025(4)
C27 0.039(4) 0.057(5) 0.070(5) -0.004(4) -0.009(4) 0.020(4)

loop_
_atom_type_symbol
_atom_type_description
_atom_type_scat_dispersion_real
_atom_type_scat_dispersion_imag
_atom_type_scat_source
C C 0.0033 0.0016 'International Tables Vol C Tables 4.2.6.8 and 6.1.1.4'
H H 0.0000 0.0000 'International Tables Vol C Tables 4.2.6.8 and 6.1.1.4'
N N 0.0061 0.0033 'International Tables Vol C Tables 4.2.6.8 and 6.1.1.4'
O O 0.0106 0.0060 'International Tables Vol C Tables 4.2.6.8 and 6.1.1.4'
F F 0.0171 0.0103 'International Tables Vol C Tables 4.2.6.8 and 6.1.1.4'
P P 0.1023 0.0942 'International Tables Vol C Tables 4.2.6.8 and 6.1.1.4'
Fe Fe 0.3463 0.8444 'International Tables Vol C Tables 4.2.6.8 and 6.1.1.4'

loop_
_geom_angle_atom_site_label_1
_geom_angle_atom_site_label_2
_geom_angle_atom_site_label_3
_geom_angle
C6 Fe1 C7 91.3(3)
C6 Fe1 C8 94.8(3)
C7 Fe1 C8 95.8(3)
C6 Fe1 C1 131.2(3)
C7 Fe1 C1 136.8(3)
C8 Fe1 C1 76.2(2)
C6 Fe1 C5 162.5(3)
C7 Fe1 C5 100.3(3)
C8 Fe1 C5 97.0(2)
C1 Fe1 C5 41.1(2)
C6 Fe1 C2 97.6(3)
C7 Fe1 C2 161.7(3)
C8 Fe1 C2 99.3(2)
C1 Fe1 C2 39.9(2)
C5 Fe1 C2 67.8(2)
C6 Fe1 C4 126.4(3)
C7 Fe1 C4 95.6(3)
C8 Fe1 C4 136.8(2)
C1 Fe1 C4 67.2(2)
C5 Fe1 C4 39.9(2)
C2 Fe1 C4 66.3(2)
C6 Fe1 C3 95.9(3)
C7 Fe1 C3 123.2(3)
C8 Fe1 C3 139.1(2)
C1 Fe1 C3 67.2(2)
C5 Fe1 C3 66.8(2)
C2 Fe1 C3 40.2(2)
C4 Fe1 C3 38.6(2)
P1 N1 P3 121.1(4)
P2 N2 P3 120.4(4)
P1 N3 P2 122.2(4)
P6 N4 P4 122.5(4)
P6 N5 P5 120.3(4)
P5 N6 P4 122.1(4)
P9 N7 P7 124.0(4)
P9 N8 P8 121.2(5)
P8 N9 P7 121.3(4)
F1 P1 N3 108.9(3)
F1 P1 N1 106.4(3)
N3 P1 N1 117.4(3)
F1 P1 C2 101.7(3)
N3 P1 C2 111.0(3)
N1 P1 C2 110.1(3)
F2 P2 F3 98.4(3)
F2 P2 N2 109.8(4)
F3 P2 N2 109.5(4)
F2 P2 N3 108.4(3)
F3 P2 N3 108.9(3)
N2 P2 N3 119.7(3)
F4 P3 F5 97.7(4)
F4 P3 N2 109.8(4)
F5 P3 N2 108.9(4)
F4 P3 N1 110.1(3)
F5 P3 N1 109.2(3)
N2 P3 N1 119.0(4)
F6 P4 N6 108.7(3)
F6 P4 N4 106.7(3)
N6 P4 N4 116.1(3)
F6 P4 C5 101.5(3)
N6 P4 C5 111.2(3)
N4 P4 C5 111.6(3)
F8 P5 F7 98.4(4)
F8 P5 N6 109.6(4)
F7 P5 N6 109.0(4)
F8 P5 N5 109.7(5)
F7 P5 N5 108.8(4)
N6 P5 N5 119.3(3)
F10 P6 F9 98.4(3)
F10 P6 N5 109.3(4)
F9 P6 N5 109.8(4)
F10 P6 N4 109.3(3)
F9 P6 N4 109.1(3)
N5 P6 N4 119.1(4)
F11 P7 N7 106.4(3)
F11 P7 N9 105.3(3)
N7 P7 N9 114.8(3)
F11 P7 C8 102.1(3)
N7 P7 C8 117.6(3)
N9 P7 C8 109.0(3)
F13 P8 F12 96.4(4)
F13 P8 N9 108.8(4)
F12 P8 N9 110.2(4)
F13 P8 N8 110.7(5)
F12 P8 N8 108.5(4)
N9 P8 N8 119.7(4)
F15 P9 N8 109.0(4)
F15 P9 F14 97.5(3)
N8 P9 F14 110.6(4)
F15 P9 N7 110.0(4)
N8 P9 N7 118.4(4)
F14 P9 N7 109.4(4)
C1 O1 C9 110.3(4)
O1 C1 C2 126.0(5)
O1 C1 C5 125.1(5)
C2 C1 C5 108.7(5)
O1 C1 Fe1 119.0(3)
C2 C1 Fe1 71.7(3)
C5 C1 Fe1 70.8(3)
C1 C2 C3 108.1(5)
C1 C2 P1 126.9(5)
C3 C2 P1 125.0(5)
C1 C2 Fe1 68.4(3)
C3 C2 Fe1 71.9(3)
P1 C2 Fe1 126.3(3)
C4 C3 C2 107.5(6)
C4 C3 C22 126.1(6)
C2 C3 C22 125.9(5)
C4 C3 Fe1 70.6(4)
C2 C3 Fe1 67.9(3)
C22 C3 Fe1 133.1(4)
C3 C4 C5 109.2(6)
C3 C4 C16 125.2(6)
C5 C4 C16 125.3(6)
C3 C4 Fe1 70.8(4)
C5 C4 Fe1 67.9(3)
C16 C4 Fe1 132.7(5)
C4 C5 C1 106.5(5)
C4 C5 P4 125.8(5)
C1 C5 P4 127.6(5)
C4 C5 Fe1 72.2(3)
C1 C5 Fe1 68.1(3)
P4 C5 Fe1 126.1(3)
O2 C6 Fe1 175.0(7)
O3 C7 Fe1 177.6(6)
C9 C8 P7 122.0(4)
C9 C8 Fe1 116.6(4)
P7 C8 Fe1 121.1(3)
C8 C9 O1 117.9(5)
C8 C9 C10 131.7(5)
O1 C9 C10 110.3(5)
C11 C10 C15 117.3(6)
C11 C10 C9 122.8(6)
C15 C10 C9 119.9(6)
C10 C11 C12 122.9(7)
C10 C11 H11 118.5
C12 C11 H11 118.5
C13 C12 C11 119.1(7)
C13 C12 H12 120.5
C11 C12 H12 120.5
C12 C13 C14 119.7(7)
C12 C13 H13 120.1
C14 C13 H13 120.1
C13 C14 C15 121.4(7)
C13 C14 H14 119.3
C15 C14 H14 119.3
C14 C15 C10 119.5(7)
C14 C15 H15 120.3
C10 C15 H15 120.3
C21 C16 C17 119.1(6)
C21 C16 C4 124.3(6)
C17 C16 C4 116.6(6)
C16 C17 C18 119.8(7)
C16 C17 H17 120.1
C18 C17 H17 120.1
C19 C18 C17 119.6(8)
C19 C18 H18 120.2
C17 C18 H18 120.2
C20 C19 C18 120.3(8)
C20 C19 H19 119.9
C18 C19 H19 119.9
C19 C20 C21 120.5(8)
C19 C20 H20 119.8
C21 C20 H20 119.8
C20 C21 C16 120.7(8)
C20 C21 H21 119.6
C16 C21 H21 119.6
C27 C22 C23 118.2(7)
C27 C22 C3 123.4(6)
C23 C22 C3 118.3(6)
C24 C23 C22 120.4(8)
C24 C23 H23 119.8
C22 C23 H23 119.8
C23 C24 C25 120.0(8)
C23 C24 H24 120.0
C25 C24 H24 120.0
C26 C25 C24 120.5(8)
C26 C25 H25 119.8
C24 C25 H25 119.8
C25 C26 C27 120.4(8)
C25 C26 H26 119.8
C27 C26 H26 119.8
C22 C27 C26 120.3(8)
C22 C27 H27 119.9
C26 C27 H27 119.9

loop_
_geom_bond_atom_site_label_1
_geom_bond_atom_site_label_2
_geom_bond_distance
Fe1 C6 1.789(8)
Fe1 C7 1.820(8)
Fe1 C8 2.020(6)
Fe1 C1 2.043(5)
Fe1 C5 2.079(6)
Fe1 C2 2.085(6)
Fe1 C4 2.137(6)
Fe1 C3 2.139(6)
N1 P1 1.569(6)
N1 P3 1.577(6)
N2 P2 1.530(8)
N2 P3 1.573(8)
N3 P1 1.559(6)
N3 P2 1.563(6)
N4 P6 1.550(6)
N4 P4 1.576(6)
N5 P6 1.543(8)
N5 P5 1.559(8)
N6 P5 1.548(7)
N6 P4 1.566(6)
N7 P9 1.545(6)
N7 P7 1.574(6)
N8 P9 1.531(8)
N8 P8 1.570(8)
N9 P8 1.537(6)
N9 P7 1.612(6)
P1 F1 1.535(4)
P1 C2 1.785(6)
P2 F2 1.520(5)
P2 F3 1.522(5)
P3 F4 1.504(5)
P3 F5 1.519(6)
P4 F6 1.542(4)
P4 C5 1.786(6)
P5 F8 1.504(6)
P5 F7 1.542(6)
P6 F10 1.522(6)
P6 F9 1.531(5)
P7 F11 1.538(5)
P7 C8 1.740(6)
P8 F13 1.496(7)
P8 F12 1.507(6)
P9 F15 1.517(5)
P9 F14 1.535(6)
O1 C1 1.368(6)
O1 C9 1.401(7)
O2 C6 1.133(8)
O3 C7 1.114(8)
C1 C2 1.409(8)
C1 C5 1.449(8)
C2 C3 1.452(8)
C3 C4 1.412(8)
C3 C22 1.484(9)
C4 C5 1.439(9)
C4 C16 1.495(9)
C8 C9 1.341(8)
C9 C10 1.485(8)
C10 C11 1.369(9)
C10 C15 1.392(9)
C11 C12 1.379(11)
C11 H11 0.9300
C12 C13 1.354(11)
C12 H12 0.9300
C13 C14 1.364(11)
C13 H13 0.9300
C14 C15 1.385(11)
C14 H14 0.9300
C15 H15 0.9300
C16 C21 1.374(9)
C16 C17 1.381(9)
C17 C18 1.386(11)
C17 H17 0.9300
C18 C19 1.374(13)
C18 H18 0.9300
C19 C20 1.356(12)
C19 H19 0.9300
C20 C21 1.362(10)
C20 H20 0.9300
C21 H21 0.9300
C22 C27 1.370(9)
C22 C23 1.395(9)
C23 C24 1.360(11)
C23 H23 0.9300
C24 C25 1.372(12)
C24 H24 0.9300
C25 C26 1.335(12)
C25 H25 0.9300
C26 C27 1.387(10)
C26 H26 0.9300
C27 H27 0.9300

loop_
_geom_torsion_atom_site_label_1
_geom_torsion_atom_site_label_2
_geom_torsion_atom_site_label_3
_geom_torsion_atom_site_label_4
_geom_torsion
P2 N3 P1 F1 -118.8(4)
P2 N3 P1 N1 2.2(5)
P2 N3 P1 C2 130.0(4)
P3 N1 P1 F1 120.4(4)
P3 N1 P1 N3 -1.8(5)
P3 N1 P1 C2 -130.1(4)
P3 N2 P2 F2 -121.0(5)
P3 N2 P2 F3 132.1(5)
P3 N2 P2 N3 5.3(7)
P1 N3 P2 F2 122.9(4)
P1 N3 P2 F3 -131.0(4)
P1 N3 P2 N2 -4.0(6)
P2 N2 P3 F4 123.2(5)
P2 N2 P3 F5 -130.9(5)
P2 N2 P3 N1 -4.9(7)
P1 N1 P3 F4 -124.8(4)
P1 N1 P3 F5 129.0(4)
P1 N1 P3 N2 3.2(6)
P5 N6 P4 F6 113.4(5)
P5 N6 P4 N4 -6.8(7)
P5 N6 P4 C5 -135.8(5)
P6 N4 P4 F6 -116.9(4)
P6 N4 P4 N6 4.3(6)
P6 N4 P4 C5 133.1(4)
P4 N6 P5 F8 135.9(5)
P4 N6 P5 F7 -117.4(5)
P4 N6 P5 N5 8.4(7)
P6 N5 P5 F8 -134.7(6)
P6 N5 P5 F7 118.7(6)
P6 N5 P5 N6 -7.2(8)
P5 N5 P6 F10 131.2(5)
P5 N5 P6 F9 -122.0(5)
P5 N5 P6 N4 4.7(8)
P4 N4 P6 F10 -129.9(5)
P4 N4 P6 F9 123.6(5)
P4 N4 P6 N5 -3.4(7)
P9 N7 P7 F11 109.0(5)
P9 N7 P7 N9 -7.1(6)
P9 N7 P7 C8 -137.3(4)
P8 N9 P7 F11 -108.9(5)
P8 N9 P7 N7 7.8(7)
P8 N9 P7 C8 142.2(5)
P7 N9 P8 F13 -131.2(5)
P7 N9 P8 F12 124.3(5)
P7 N9 P8 N8 -2.6(8)
P9 N8 P8 F13 123.6(6)
P9 N8 P8 F12 -131.8(6)
P9 N8 P8 N9 -4.1(9)
P8 N8 P9 F15 131.6(6)
P8 N8 P9 F14 -122.3(6)
P8 N8 P9 N7 5.0(9)
P7 N7 P9 F15 -125.3(5)
P7 N7 P9 N8 0.9(7)
P7 N7 P9 F14 128.8(5)
C9 O1 C1 C2 -89.8(7)
C9 O1 C1 C5 83.6(6)
C9 O1 C1 Fe1 -2.3(6)
C6 Fe1 C1 O1 -82.2(6)
C7 Fe1 C1 O1 85.7(6)
C8 Fe1 C1 O1 2.0(5)
C5 Fe1 C1 O1 120.2(6)
C2 Fe1 C1 O1 -121.6(6)
C4 Fe1 C1 O1 158.6(5)
C3 Fe1 C1 O1 -159.4(5)
C6 Fe1 C1 C2 39.4(5)
C7 Fe1 C1 C2 -152.7(4)
C8 Fe1 C1 C2 123.6(4)
C5 Fe1 C1 C2 -118.2(5)
C4 Fe1 C1 C2 -79.9(4)
C3 Fe1 C1 C2 -37.9(3)
C6 Fe1 C1 C5 157.6(4)
C7 Fe1 C1 C5 -34.5(5)
C8 Fe1 C1 C5 -118.2(4)
C2 Fe1 C1 C5 118.2(5)
C4 Fe1 C1 C5 38.4(3)
C3 Fe1 C1 C5 80.4(4)
O1 C1 C2 C3 174.2(5)
C5 C1 C2 C3 -0.1(6)
Fe1 C1 C2 C3 61.3(4)
O1 C1 C2 P1 -7.0(8)
C5 C1 C2 P1 178.6(4)
Fe1 C1 C2 P1 -119.9(5)
O1 C1 C2 Fe1 112.9(5)
C5 C1 C2 Fe1 -61.4(4)
F1 P1 C2 C1 19.8(6)
N3 P1 C2 C1 135.6(5)
N1 P1 C2 C1 -92.7(6)
F1 P1 C2 C3 -161.6(5)
N3 P1 C2 C3 -45.8(6)
N1 P1 C2 C3 85.9(6)
F1 P1 C2 Fe1 -69.1(4)
N3 P1 C2 Fe1 46.7(5)
N1 P1 C2 Fe1 178.4(4)
C6 Fe1 C2 C1 -151.2(4)
C7 Fe1 C2 C1 90.3(9)
C8 Fe1 C2 C1 -55.1(4)
C5 Fe1 C2 C1 38.8(3)
C4 Fe1 C2 C1 82.2(4)
C3 Fe1 C2 C1 118.7(5)
C6 Fe1 C2 C3 90.1(4)
C7 Fe1 C2 C3 -28.4(10)
C8 Fe1 C2 C3 -173.7(4)
C1 Fe1 C2 C3 -118.7(5)
C5 Fe1 C2 C3 -79.9(4)
C4 Fe1 C2 C3 -36.5(4)
C6 Fe1 C2 P1 -30.4(4)
C7 Fe1 C2 P1 -148.9(7)
C8 Fe1 C2 P1 65.7(4)
C1 Fe1 C2 P1 120.8(6)
C5 Fe1 C2 P1 159.5(5)
C4 Fe1 C2 P1 -157.0(5)
C3 Fe1 C2 P1 -120.6(6)
C1 C2 C3 C4 0.7(7)
P1 C2 C3 C4 -178.1(5)
Fe1 C2 C3 C4 59.8(4)
C1 C2 C3 C22 172.8(5)
P1 C2 C3 C22 -6.0(9)
Fe1 C2 C3 C22 -128.1(6)
C1 C2 C3 Fe1 -59.1(4)
P1 C2 C3 Fe1 122.1(5)
C6 Fe1 C3 C4 146.0(4)
C7 Fe1 C3 C4 50.6(5)
C8 Fe1 C3 C4 -109.7(5)
C1 Fe1 C3 C4 -81.5(4)
C5 Fe1 C3 C4 -36.7(4)
C2 Fe1 C3 C4 -119.2(5)
C6 Fe1 C3 C2 -94.8(4)
C7 Fe1 C3 C2 169.7(4)
C8 Fe1 C3 C2 9.5(5)
C1 Fe1 C3 C2 37.6(3)
C5 Fe1 C3 C2 82.5(4)
C4 Fe1 C3 C2 119.2(5)
C6 Fe1 C3 C22 24.3(6)
C7 Fe1 C3 C22 -71.2(7)
C8 Fe1 C3 C22 128.5(6)
C1 Fe1 C3 C22 156.7(7)
C5 Fe1 C3 C22 -158.4(7)
C2 Fe1 C3 C22 119.1(7)
C4 Fe1 C3 C22 -121.7(8)
C2 C3 C4 C5 -0.9(7)
C22 C3 C4 C5 -173.1(6)
Fe1 C3 C4 C5 57.1(4)
C2 C3 C4 C16 172.6(6)
C22 C3 C4 C16 0.5(11)
Fe1 C3 C4 C16 -129.3(6)
C2 C3 C4 Fe1 -58.0(4)
C22 C3 C4 Fe1 129.8(6)
C6 Fe1 C4 C3 -43.8(5)
C7 Fe1 C4 C3 -139.5(4)
C8 Fe1 C4 C3 115.9(4)
C1 Fe1 C4 C3 81.6(4)
C5 Fe1 C4 C3 121.1(5)
C2 Fe1 C4 C3 38.0(4)
C6 Fe1 C4 C5 -164.9(4)
C7 Fe1 C4 C5 99.4(4)
C8 Fe1 C4 C5 -5.2(5)
C1 Fe1 C4 C5 -39.6(4)
C2 Fe1 C4 C5 -83.2(4)
C3 Fe1 C4 C5 -121.1(5)
C6 Fe1 C4 C16 76.8(7)
C7 Fe1 C4 C16 -18.9(6)
C8 Fe1 C4 C16 -123.5(6)
C1 Fe1 C4 C16 -157.8(7)
C5 Fe1 C4 C16 -118.3(7)
C2 Fe1 C4 C16 158.6(7)
C3 Fe1 C4 C16 120.6(8)
C3 C4 C5 C1 0.9(7)
C16 C4 C5 C1 -172.7(6)
Fe1 C4 C5 C1 59.7(4)
C3 C4 C5 P4 179.0(4)
C16 C4 C5 P4 5.5(9)
Fe1 C4 C5 P4 -122.1(5)
C3 C4 C5 Fe1 -58.9(5)
C16 C4 C5 Fe1 127.6(6)
O1 C1 C5 C4 -174.9(5)
C2 C1 C5 C4 -0.5(6)
Fe1 C1 C5 C4 -62.4(4)
O1 C1 C5 P4 7.0(8)
C2 C1 C5 P4 -178.6(4)
Fe1 C1 C5 P4 119.4(5)
O1 C1 C5 Fe1 -112.4(5)
C2 C1 C5 Fe1 62.0(4)
F6 P4 C5 C4 167.0(5)
N6 P4 C5 C4 51.6(6)
N4 P4 C5 C4 -79.7(6)
F6 P4 C5 C1 -15.2(6)
N6 P4 C5 C1 -130.6(5)
N4 P4 C5 C1 98.1(5)
F6 P4 C5 Fe1 73.6(4)
N6 P4 C5 Fe1 -41.8(5)
N4 P4 C5 Fe1 -173.1(4)
C6 Fe1 C5 C4 44.4(11)
C7 Fe1 C5 C4 -86.4(4)
C8 Fe1 C5 C4 176.4(4)
C1 Fe1 C5 C4 116.8(5)
C2 Fe1 C5 C4 79.2(4)
C3 Fe1 C5 C4 35.5(4)
C6 Fe1 C5 C1 -72.5(10)
C7 Fe1 C5 C1 156.8(4)
C8 Fe1 C5 C1 59.6(4)
C2 Fe1 C5 C1 -37.6(3)
C4 Fe1 C5 C1 -116.8(5)
C3 Fe1 C5 C1 -81.3(3)
C6 Fe1 C5 P4 166.2(8)
C7 Fe1 C5 P4 35.4(5)
C8 Fe1 C5 P4 -61.8(4)
C1 Fe1 C5 P4 -121.4(6)
C2 Fe1 C5 P4 -159.0(5)
C4 Fe1 C5 P4 121.8(6)
C3 Fe1 C5 P4 157.3(5)
C7 Fe1 C6 O2 92(7)
C8 Fe1 C6 O2 -172(7)
C1 Fe1 C6 O2 -96(7)
C5 Fe1 C6 O2 -39(7)
C2 Fe1 C6 O2 -72(7)
C4 Fe1 C6 O2 -5(7)
C3 Fe1 C6 O2 -31(7)
C6 Fe1 C7 O3 -13(17)
C8 Fe1 C7 O3 -108(17)
C1 Fe1 C7 O3 176(100)
C5 Fe1 C7 O3 154(17)
C2 Fe1 C7 O3 106(17)
C4 Fe1 C7 O3 114(17)
C3 Fe1 C7 O3 85(17)
F11 P7 C8 C9 102.8(6)
N7 P7 C8 C9 -13.2(7)
N9 P7 C8 C9 -146.1(6)
F11 P7 C8 Fe1 -70.9(4)
N7 P7 C8 Fe1 173.1(4)
N9 P7 C8 Fe1 40.2(5)
C6 Fe1 C8 C9 130.0(5)
C7 Fe1 C8 C9 -138.2(5)
C1 Fe1 C8 C9 -1.3(5)
C5 Fe1 C8 C9 -37.0(5)
C2 Fe1 C8 C9 31.5(5)
C4 Fe1 C8 C9 -33.7(7)
C3 Fe1 C8 C9 25.3(7)
C6 Fe1 C8 P7 -55.9(4)
C7 Fe1 C8 P7 35.8(4)
C1 Fe1 C8 P7 172.7(4)
C5 Fe1 C8 P7 137.0(4)
C2 Fe1 C8 P7 -154.5(4)
C4 Fe1 C8 P7 140.4(4)
C3 Fe1 C8 P7 -160.6(3)
P7 C8 C9 O1 -173.5(4)
Fe1 C8 C9 O1 0.5(8)
P7 C8 C9 C10 9.5(11)
Fe1 C8 C9 C10 -176.6(6)
C1 O1 C9 C8 1.1(8)
C1 O1 C9 C10 178.8(5)
C8 C9 C10 C11 71.3(11)
O1 C9 C10 C11 -105.9(7)
C8 C9 C10 C15 -106.5(8)
O1 C9 C10 C15 76.2(8)
C15 C10 C11 C12 0.8(11)
C9 C10 C11 C12 -177.2(7)
C10 C11 C12 C13 0.2(13)
C11 C12 C13 C14 -0.9(13)
C12 C13 C14 C15 0.7(13)
C13 C14 C15 C10 0.3(12)
C11 C10 C15 C14 -1.0(10)
C9 C10 C15 C14 177.0(7)
C3 C4 C16 C21 72.8(9)
C5 C4 C16 C21 -114.7(8)
Fe1 C4 C16 C21 -23.2(10)
C3 C4 C16 C17 -105.1(8)
C5 C4 C16 C17 67.4(9)
Fe1 C4 C16 C17 158.9(6)
C21 C16 C17 C18 3.1(11)
C4 C16 C17 C18 -178.9(7)
C16 C17 C18 C19 -2.9(13)
C17 C18 C19 C20 0.9(14)
C18 C19 C20 C21 1.0(15)
C19 C20 C21 C16 -0.8(14)
C17 C16 C21 C20 -1.2(11)
C4 C16 C21 C20 -179.1(7)
C4 C3 C22 C27 -72.4(9)
C2 C3 C22 C27 116.8(8)
Fe1 C3 C22 C27 24.5(10)
C4 C3 C22 C23 104.3(8)
C2 C3 C22 C23 -66.5(8)
Fe1 C3 C22 C23 -158.8(5)
C27 C22 C23 C24 -3.1(11)
C3 C22 C23 C24 -180.0(7)
C22 C23 C24 C25 2.5(12)
C23 C24 C25 C26 -2.5(14)
C24 C25 C26 C27 3.0(14)
C23 C22 C27 C26 3.6(11)
C3 C22 C27 C26 -179.7(7)
C25 C26 C27 C22 -3.6(13)
